data_7100487
loop_
_publ_author_name
'Archan Dey'
'Gautam R. Desiraju'

_publ_section_title
;
Correlation between molecular
dipole moment and centrosymmetry
in some crystalline diphenyl ethers.
;
_journal_name_full 'Chemical Communications'
_journal_paper_doi 10.1039/b502516h
_journal_year 2005
_chemical_formula_moiety 'C13 H11 N O3'
_chemical_formula_sum 'C13 H11 N O3'
_chemical_formula_weight 229.23
_chemical_melting_point 343
_chemical_name_common 4-methyl-4'-nitrodiphenylether
_space_group_IT_number 14
_symmetry_cell_setting monoclinic
_symmetry_space_group_name_Hall '-P 2ybc'
_symmetry_space_group_name_H-M 'P 1 21/c 1'
_cell_angle_alpha 90.00
_cell_angle_beta 94.682(2)
_cell_angle_gamma 90.00
_cell_formula_units_Z 4
_cell_length_a 7.6100(11)
_cell_length_b 8.8817(13)
_cell_length_c 16.410(2)
_cell_measurement_temperature 100(2)
_cell_volume 1105.4(3)
_diffrn_ambient_temperature 100(2)
_exptl_crystal_density_diffrn 1.377
_cod_original_sg_symbol_H-M 'P 21/c'
_cod_database_code 7100487

loop_
_symmetry_equiv_pos_as_xyz
'x, y, z'
'-x, y+1/2, -z+1/2'
'-x, -y, -z'
'x, -y-1/2, z-1/2'

loop_
_atom_site_label
_atom_site_type_symbol
_atom_site_fract_x
_atom_site_fract_y
_atom_site_fract_z
_atom_site_U_iso_or_equiv
_atom_site_adp_type
_atom_site_occupancy
_atom_site_symmetry_multiplicity
_atom_site_calc_flag
_atom_site_refinement_flags
_atom_site_disorder_assembly
_atom_site_disorder_group
O3 O -0.01054(12) 0.34879(10) 0.27199(5) 0.0270(2) Uani 1 1 d . . .
O1 O -0.37284(12) 0.70250(11) 0.53948(6) 0.0317(3) Uani 1 1 d . . .
N1 N -0.22452(13) 0.72289(12) 0.51641(6) 0.0238(3) Uani 1 1 d . . .
O2 O -0.12343(12) 0.82071(11) 0.54548(6) 0.0307(3) Uani 1 1 d . . .
C2 C -0.00342(16) 0.65278(14) 0.42371(7) 0.0211(3) Uani 1 1 d . . .
H2 H 0.0681 0.7333 0.4454 0.025 Uiso 1 1 calc R . .
C4 C -0.05360(16) 0.44486(14) 0.33221(7) 0.0214(3) Uani 1 1 d . . .
C1 C -0.16575(16) 0.62609(14) 0.45238(7) 0.0207(3) Uani 1 1 d . . .
C8 C 0.16296(17) 0.47904(15) 0.17745(8) 0.0248(3) Uani 1 1 d . . .
H8 H 0.0693 0.5479 0.1646 0.030 Uiso 1 1 calc R . .
C7 C 0.14860(16) 0.36902(14) 0.23597(7) 0.0225(3) Uani 1 1 d . . .
C11 C 0.43493(17) 0.27703(15) 0.21493(8) 0.0248(3) Uani 1 1 d . . .
H11 H 0.5275 0.2071 0.2278 0.030 Uiso 1 1 calc R . .
C5 C -0.21663(16) 0.41854(15) 0.36229(8) 0.0235(3) Uani 1 1 d . . .
H5 H -0.2883 0.3377 0.3412 0.028 Uiso 1 1 calc R . .
C12 C 0.28355(16) 0.26820(15) 0.25571(7) 0.0241(3) Uani 1 1 d . . .
H12 H 0.2724 0.1940 0.2967 0.029 Uiso 1 1 calc R . .
C10 C 0.45511(17) 0.38590(14) 0.15544(7) 0.0237(3) Uani 1 1 d . . .
C9 C 0.31711(17) 0.48704(14) 0.13779(8) 0.0243(3) Uani 1 1 d . . .
H9 H 0.3288 0.5630 0.0978 0.029 Uiso 1 1 calc R . .
C3 C 0.05450(16) 0.56139(14) 0.36315(7) 0.0212(3) Uani 1 1 d . . .
H3 H 0.1664 0.5779 0.3430 0.025 Uiso 1 1 calc R . .
C6 C -0.27390(16) 0.50949(15) 0.42243(7) 0.0231(3) Uani 1 1 d . . .
H6 H -0.3853 0.4929 0.4431 0.028 Uiso 1 1 calc R . .
C13 C 0.61945(18) 0.39063(17) 0.11033(9) 0.0310(3) Uani 1 1 d . . .
H13A H 0.7232 0.3799 0.1494 0.046 Uiso 1 1 calc R . .
H13B H 0.6253 0.4870 0.0816 0.046 Uiso 1 1 calc R . .
H13C H 0.6168 0.3081 0.0706 0.046 Uiso 1 1 calc R . .

loop_
_atom_site_aniso_label
_atom_site_aniso_U_11
_atom_site_aniso_U_22
_atom_site_aniso_U_33
_atom_site_aniso_U_23
_atom_site_aniso_U_13
_atom_site_aniso_U_12
O3 0.0281(5) 0.0254(5) 0.0287(5) -0.0086(4) 0.0092(4) -0.0059(4)
O1 0.0270(5) 0.0383(6) 0.0311(5) -0.0023(4) 0.0106(4) 0.0017(4)
N1 0.0258(6) 0.0246(6) 0.0210(5) 0.0023(5) 0.0018(4) 0.0042(4)
O2 0.0329(5) 0.0290(5) 0.0302(5) -0.0084(4) 0.0024(4) -0.0010(4)
C2 0.0245(6) 0.0181(6) 0.0203(6) 0.0022(5) -0.0006(5) -0.0009(5)
C4 0.0267(6) 0.0184(6) 0.0192(6) 0.0005(5) 0.0016(5) 0.0014(5)
C1 0.0244(6) 0.0199(6) 0.0180(6) 0.0017(5) 0.0017(5) 0.0039(5)
C8 0.0287(7) 0.0195(7) 0.0260(6) -0.0028(5) 0.0010(5) 0.0033(5)
C7 0.0254(6) 0.0215(6) 0.0208(6) -0.0061(5) 0.0038(5) -0.0034(5)
C11 0.0262(6) 0.0212(7) 0.0259(6) -0.0033(5) -0.0036(5) 0.0032(5)
C5 0.0246(6) 0.0196(7) 0.0260(6) 0.0003(5) 0.0002(5) -0.0034(5)
C12 0.0318(7) 0.0204(7) 0.0196(6) -0.0002(5) -0.0014(5) -0.0031(5)
C10 0.0255(6) 0.0224(7) 0.0232(6) -0.0062(5) 0.0016(5) -0.0031(5)
C9 0.0326(7) 0.0184(6) 0.0222(6) 0.0004(5) 0.0035(5) -0.0019(5)
C3 0.0211(6) 0.0213(7) 0.0215(6) 0.0020(5) 0.0038(5) -0.0011(5)
C6 0.0213(6) 0.0247(7) 0.0234(6) 0.0037(5) 0.0034(5) -0.0005(5)
C13 0.0281(7) 0.0316(8) 0.0339(7) -0.0057(6) 0.0066(6) -0.0031(6)

loop_
_geom_bond_atom_site_label_1
_geom_bond_atom_site_label_2
_geom_bond_distance
_geom_bond_site_symmetry_2
_geom_bond_publ_flag
O3 C4 1.3656(15) . ?
O3 C7 1.4019(15) . ?
O1 N1 1.2329(14) . ?
N1 O2 1.2306(14) . ?
N1 C1 1.4560(16) . ?
C2 C1 1.3779(17) . ?
C2 C3 1.3828(17) . ?
C2 H2 0.9500 . ?
C4 C5 1.3919(18) . ?
C4 C3 1.3920(17) . ?
C1 C6 1.3876(18) . ?
C8 C7 1.3807(18) . ?
C8 C9 1.3889(18) . ?
C8 H8 0.9500 . ?
C7 C12 1.3810(18) . ?
C11 C12 1.3809(18) . ?
C11 C10 1.3914(19) . ?
C11 H11 0.9500 . ?
C5 C6 1.3736(18) . ?
C5 H5 0.9500 . ?
C12 H12 0.9500 . ?
C10 C9 1.3943(18) . ?
C10 C13 1.5050(18) . ?
C9 H9 0.9500 . ?
C3 H3 0.9500 . ?
C6 H6 0.9500 . ?
C13 H13A 0.9800 . ?
C13 H13B 0.9800 . ?
C13 H13C 0.9800 . ?

loop_
_cod_related_entry_id
_cod_related_entry_database
_cod_related_entry_code
1 ChemSpider 69393
